data_7200855
loop_
_publ_author_name
'Fabbiani, Francesca P. A.'
'Dittrich, Birger'
'Florence, Alastair J.'
'Gelbrich, Thomas'
'Hursthouse, Michael B.'
'Kuhs, Werner F.'
'Shankland, Norman'
'Sowa, Heidrun'

_publ_section_title
;
 Crystal structures with a challenge: high-pressure crystallisation of
 ciprofloxacin sodium salts and their recovery to ambient pressure
;
_journal_issue 7
_journal_name_full CrystEngComm
_journal_page_first 1396
_journal_paper_doi 10.1039/b822987b
_journal_volume 11
_journal_year 2009
_chemical_compound_source
;
recovery of 2 to ambient pressure
;
_chemical_formula_moiety 'C17 H17.50 F1 N3 O3, Na0.50, 5(H2O)'
_chemical_formula_sum 'C17 H27.5 F N3 Na0.5 O8'
_chemical_formula_weight 432.41
_space_group_IT_number 2
_symmetry_cell_setting triclinic
_symmetry_space_group_name_Hall '-P 1'
_symmetry_space_group_name_H-M 'P -1'
_atom_sites_solution_hydrogens geom
_atom_sites_solution_primary
;
starting coordinates for cipro moiety taken
from the structure of 4
;
_cell_angle_alpha 85.247(14)
_cell_angle_beta 99.498(13)
_cell_angle_gamma 93.272(14)
_cell_formula_units_Z 2
_cell_length_a 9.391(8)
_cell_length_b 9.570(8)
_cell_length_c 11.095(9)
_cell_measurement_reflns_used 1144
_cell_measurement_temperature 100
_cell_measurement_theta_max 20
_cell_measurement_theta_min 2
_cell_volume 979.1(14)
_computing_cell_refinement 'Apex2 (Bruker AXS, 2006)'
_computing_data_collection 'Apex2 (Bruker AXS, 2006)'
_computing_data_reduction 'Apex2 (Bruker AXS, 2006)'
_computing_molecular_graphics MERCURY
_computing_publication_material 'CRYSTALS (Betteridge et al., 2003), PLATON, XCIF, ENCIFER'
_computing_structure_refinement 'CRYSTALS (Betteridge et al., 2003)'
_computing_structure_solution 'Starting from fract. coordinates of 2'
_diffrn_ambient_temperature 100
_diffrn_measured_fraction_theta_full 1.000
_diffrn_measured_fraction_theta_max 0.992
_diffrn_measurement_device 'Bruker Apex2'
_diffrn_measurement_device_type Area
_diffrn_measurement_method \w
_diffrn_radiation_monochromator graphite
_diffrn_radiation_type 'Mo K\a'
_diffrn_radiation_wavelength 0.71073
_diffrn_reflns_av_R_equivalents 0.103
_diffrn_reflns_limit_h_max 8
_diffrn_reflns_limit_h_min -8
_diffrn_reflns_limit_k_max 9
_diffrn_reflns_limit_k_min -9
_diffrn_reflns_limit_l_max 10
_diffrn_reflns_limit_l_min -10
_diffrn_reflns_number 6358
_diffrn_reflns_theta_full 19.420
_diffrn_reflns_theta_max 19.816
_diffrn_reflns_theta_min 1.866
_diffrn_standards_number 0
_exptl_absorpt_coefficient_mu 0.131
_exptl_absorpt_correction_T_max 0.99
_exptl_absorpt_correction_T_min 0.72
_exptl_absorpt_correction_type multi-scan
_exptl_absorpt_process_details 'based on symmetry-related measuraments'
_exptl_crystal_colour colourless
_exptl_crystal_density_diffrn 1.467
_exptl_crystal_density_method 'not measured'
_exptl_crystal_description block
_exptl_crystal_F_000 458
_exptl_crystal_size_max 0.28
_exptl_crystal_size_mid 0.06
_exptl_crystal_size_min 0.04
_refine_diff_density_max 0.91
_refine_diff_density_min -0.54
_refine_ls_extinction_method None
_refine_ls_goodness_of_fit_ref 0.8956
_refine_ls_hydrogen_treatment noref
_refine_ls_matrix_type full
_refine_ls_number_parameters 270
_refine_ls_number_reflns 1772
_refine_ls_number_restraints 331
_refine_ls_R_factor_all 0.1286
_refine_ls_R_factor_gt 0.0790
_refine_ls_shift/su_max 0.000103
_refine_ls_structure_factor_coef Fsqd
_refine_ls_weighting_details
;
Method= Modified Sheldrick
w=1/[\s^2^(F^2^) + ( 0.12P)^2^ + 3.51P]
,where P=(max(Fo^2^,0) + 2Fc^2^)/3
;
_refine_ls_weighting_scheme calc
_refine_ls_wR_factor_all 0.2300
_refine_ls_wR_factor_gt 0.1971
_refine_ls_wR_factor_ref 0.2300
_reflns_limit_h_max 8
_reflns_limit_h_min -8
_reflns_limit_k_max 9
_reflns_limit_k_min -8
_reflns_limit_l_max 10
_reflns_limit_l_min 0
_reflns_number_gt 1061
_reflns_number_total 1773
_reflns_threshold_expression I>2.0\s(I)
_oxford_diffrn_Wilson_B_factor 1.56
_oxford_diffrn_Wilson_scale 5.37
_oxford_refine_ls_r_factor_ref 0.1286
_oxford_refine_ls_scale 0.544(3)
_oxford_reflns_number_all 1772
_oxford_reflns_threshold_expression_ref I>-10.0\s(I)
_cod_data_source_file b822987b.txt
_cod_data_source_block 3
_cod_depositor_comments
;
The following automatic conversions were performed:
'_symmetry_cell_setting' value 'Triclinic' changed to 'triclinic'
according to '/home/saulius/struct/CIF-dictionaries/cif_core.dic'
dictionary named 'cif_core.dic' version 2.4.1 from 2010-06-29.

Automatic conversion script
Id: cif_fix_enum 1527 2010-12-29 10:47:43Z saulius 
;
_cod_original_cell_volume 979.2(14)
_cod_original_sg_symbol_H-M 'P -1 '
_cod_original_formula_sum 'C17 H27.50 F1 N3 Na0.50 O8'
_cod_database_code 7200855

loop_
_symmetry_equiv_pos_as_xyz
x,y,z
-x,-y,-z

loop_
_atom_site_label
_atom_site_type_symbol
_atom_site_fract_x
_atom_site_fract_y
_atom_site_fract_z
_atom_site_U_iso_or_equiv
_atom_site_occupancy
_atom_site_adp_type
_atom_site_refinement_flags_posn
_atom_site_refinement_flags_adp
_atom_site_refinement_flags_occupancy
_atom_site_disorder_assembly
_atom_site_disorder_group
_oxford_atom_site_special_shape
_atom_site_attached_hydrogens
C1 C 0.2323(7) 0.3557(7) 0.4339(7) 0.0350 1.0000 Uani D U . . . . .
C2 C 0.3936(7) 0.3431(8) 0.4579(8) 0.0427 1.0000 Uani D U . . . . .
C3 C 0.2945(8) 0.2203(7) 0.4216(8) 0.0371 1.0000 Uani D U . . . . .
C4 C 0.0211(7) 0.2988(7) 0.5381(6) 0.0265 1.0000 Uani D U . . . . .
C5 C 0.2145(7) 0.4472(8) 0.6305(7) 0.0361 1.0000 Uani D U . . . . .
C6 C 0.1497(7) 0.4667(7) 0.7283(6) 0.0330 1.0000 Uani D U . . . . .
C7 C 0.2346(8) 0.5538(8) 0.8245(7) 0.0464 1.0000 Uani D U . . . . .
C8 C 0.0108(7) 0.3992(8) 0.7374(7) 0.0375 1.0000 Uani D U . . . . .
C9 C -0.0513(7) 0.3151(7) 0.6360(6) 0.0317 1.0000 Uani D U . . . . .
C10 C -0.1855(7) 0.2464(8) 0.6373(7) 0.0321 1.0000 Uani D U . . . . .
C11 C -0.2452(7) 0.1672(7) 0.5445(6) 0.0300 1.0000 Uani D U . . . . .
C12 C -0.1754(6) 0.1490(7) 0.4431(6) 0.0276 1.0000 Uani D U . . . . .
C13 C -0.1502(7) 0.0248(8) 0.2646(7) 0.0314 1.0000 Uani D U . . . . .
C14 C -0.2235(8) -0.0919(8) 0.1921(7) 0.0362 1.0000 Uani D U . . . . .
C15 C -0.4578(7) -0.0180(8) 0.2160(7) 0.0384 1.0000 Uani D U . . . . .
C16 C -0.3856(7) 0.0993(8) 0.2900(7) 0.0318 1.0000 Uani D U . . . . .
C17 C -0.0418(7) 0.2178(7) 0.4426(6) 0.0271 1.0000 Uani D U . . . . .
O1 O 0.3697(6) 0.5655(6) 0.8300(6) 0.0613 1.0000 Uani D U . . . . .
O2 O 0.1653(6) 0.6112(7) 0.8933(5) 0.0631 1.0000 Uani D U . . . . .
O3 O -0.0583(6) 0.4079(6) 0.8255(5) 0.0572 1.0000 Uani D U . . . . .
N1 N 0.1569(6) 0.3677(6) 0.5373(5) 0.0319 1.0000 Uani D U . . . . .
N2 N -0.2409(5) 0.0609(6) 0.3535(5) 0.0290 1.0000 Uani D U . . . . .
N3 N -0.3667(6) -0.0510(7) 0.1250(5) 0.0381 1.0000 Uani D U . . . . .
F1 F -0.3733(4) 0.0959(4) 0.5514(4) 0.0398 1.0000 Uani D U . . . . .
Na1 Na 0.0263(7) 0.4396(7) 1.0329(6) 0.0532 0.5000 Uani . U . . . . .
O1000 O 0.1532(11) 0.2679(11) 1.1163(10) 0.109(3) 0.8000 Uiso . . . 1 1 . .
O1001 O 0.249(3) 0.452(3) 1.103(3) 0.065(9) 0.2000 Uiso . . . 1 2 . .
O101 O 0.4310(11) 0.6159(11) 1.2161(8) 0.1400 1.0000 Uani . . . 2 1 . .
O102 O 0.4125(8) 0.3021(8) 1.0249(7) 0.0939 1.0000 Uani . . . . . . .
O103 O 0.1049(8) -0.0086(10) 1.1015(8) 0.1107 1.0000 Uani . . . . . . .
O104 O -0.2985(6) 0.1854(6) -0.0353(5) 0.0541 1.0000 Uani . . . . . . .
H11 H 0.1941 0.4064 0.3594 0.0444 1.0000 Uiso . . . . . . .
H21 H 0.4451 0.3447 0.5390 0.0533 1.0000 Uiso . . . . . . .
H22 H 0.4513 0.3880 0.4021 0.0533 1.0000 Uiso . . . . . . .
H31 H 0.2836 0.1433 0.4798 0.0467 1.0000 Uiso . . . . . . .
H32 H 0.2899 0.1867 0.3428 0.0467 1.0000 Uiso . . . . . . .
H51 H 0.3066 0.4925 0.6271 0.0436 1.0000 Uiso . . . . . . .
H101 H -0.2358 0.2549 0.7038 0.0409 1.0000 Uiso . . . . . . .
H171 H 0.0081 0.2098 0.3759 0.0343 1.0000 Uiso . . . . . . .
H131 H -0.0593 -0.0044 0.3074 0.0395 1.0000 Uiso . . . . . . .
H132 H -0.1359 0.1048 0.2106 0.0395 1.0000 Uiso . . . . . . .
H141 H -0.2360 -0.1722 0.2463 0.0458 1.0000 Uiso . . . . . . .
H142 H -0.1648 -0.1137 0.1348 0.0458 1.0000 Uiso . . . . . . .
H151 H -0.5494 0.0101 0.1741 0.0481 1.0000 Uiso . . . . . . .
H152 H -0.4702 -0.0991 0.2693 0.0481 1.0000 Uiso . . . . . . .
H161 H -0.4433 0.1177 0.3490 0.0394 1.0000 Uiso . . . . . . .
H162 H -0.3763 0.1811 0.2367 0.0394 1.0000 Uiso . . . . . . .
H311 H -0.4081 -0.1206 0.0831 0.0473 1.0000 Uiso . . . . . . .
H312 H -0.3562 0.0235 0.0746 0.0473 0.5000 Uiso . . . . . . .

loop_
_atom_site_aniso_label
_atom_site_aniso_U_11
_atom_site_aniso_U_22
_atom_site_aniso_U_33
_atom_site_aniso_U_23
_atom_site_aniso_U_13
_atom_site_aniso_U_12
C1 0.022(3) 0.032(4) 0.057(5) -0.007(4) 0.019(3) 0.006(3)
C2 0.021(3) 0.043(5) 0.070(6) -0.019(5) 0.014(4) 0.005(3)
C3 0.027(5) 0.037(4) 0.053(5) -0.018(4) 0.012(4) 0.008(3)
C4 0.019(3) 0.027(5) 0.035(4) -0.003(3) 0.006(3) 0.008(3)
C5 0.023(4) 0.034(5) 0.051(5) -0.010(4) 0.002(3) 0.008(3)
C6 0.035(4) 0.019(4) 0.045(4) -0.005(3) 0.002(3) 0.011(3)
C7 0.046(3) 0.035(5) 0.061(5) -0.021(3) 0.006(3) 0.003(4)
C8 0.032(4) 0.037(5) 0.046(4) -0.015(3) 0.007(3) 0.011(3)
C9 0.026(4) 0.030(5) 0.043(4) -0.013(3) 0.011(3) 0.010(3)
C10 0.027(4) 0.034(5) 0.042(5) -0.012(3) 0.015(3) 0.010(3)
C11 0.019(4) 0.032(5) 0.043(4) -0.010(3) 0.011(3) 0.011(3)
C12 0.018(3) 0.029(5) 0.039(4) -0.011(3) 0.007(2) 0.011(3)
C13 0.021(4) 0.039(5) 0.038(5) -0.012(3) 0.011(3) 0.009(4)
C14 0.032(4) 0.040(5) 0.043(5) -0.016(3) 0.014(3) 0.010(3)
C15 0.025(4) 0.044(5) 0.051(5) -0.021(4) 0.012(3) 0.002(4)
C16 0.016(3) 0.038(5) 0.043(5) -0.013(3) 0.006(3) 0.006(3)
C17 0.023(4) 0.027(5) 0.036(4) -0.008(3) 0.013(3) 0.008(3)
O1 0.042(3) 0.051(4) 0.090(5) -0.034(4) -0.005(3) 0.007(3)
O2 0.068(3) 0.067(4) 0.063(4) -0.037(3) 0.020(3) -0.007(3)
O3 0.053(4) 0.071(4) 0.054(3) -0.034(3) 0.018(2) -0.003(3)
N1 0.018(3) 0.035(4) 0.046(4) -0.009(3) 0.009(2) 0.009(2)
N2 0.018(3) 0.034(4) 0.038(4) -0.012(3) 0.009(2) 0.010(3)
N3 0.030(3) 0.045(4) 0.043(4) -0.018(3) 0.010(2) 0.004(3)
F1 0.024(2) 0.046(3) 0.056(3) -0.018(2) 0.018(2) 0.0039(19)
Na1 0.056(4) 0.058(4) 0.051(3) -0.025(3) 0.011(3) 0.012(3)
O101 0.176(9) 0.169(9) 0.099(7) 0.039(6) 0.084(7) 0.105(8)
O102 0.085(6) 0.086(6) 0.109(6) -0.040(5) -0.012(5) 0.017(4)
O103 0.084(6) 0.157(8) 0.107(7) 0.007(6) 0.057(5) 0.046(6)
O104 0.047(4) 0.055(4) 0.062(4) -0.024(3) 0.003(3) 0.008(3)

loop_
_atom_type_symbol
_atom_type_scat_dispersion_real
_atom_type_scat_dispersion_imag
_atom_type_scat_Cromer_Mann_a1
_atom_type_scat_Cromer_Mann_b1
_atom_type_scat_Cromer_Mann_a2
_atom_type_scat_Cromer_Mann_b2
_atom_type_scat_Cromer_Mann_a3
_atom_type_scat_Cromer_Mann_b3
_atom_type_scat_Cromer_Mann_a4
_atom_type_scat_Cromer_Mann_b4
_atom_type_scat_Cromer_Mann_c
_atom_type_scat_source
C 0.0033 0.0016 2.3100 20.8439 1.0200 10.2075 1.5886 0.5687 0.8650 51.6512 0.2156 'International Tables Vol C 4.2.6.8 and 6.1.1.4'
H 0.0000 0.0000 0.4930 10.5109 0.3229 26.1257 0.1402 3.1424 0.0408 57.7998 0.0030 'International Tables Vol C 4.2.6.8 and 6.1.1.4'
N 0.0061 0.0033 12.2126 0.0057 3.1322 9.8933 2.0125 28.9975 1.1663 0.5826 -11.5290 'International Tables Vol C 4.2.6.8 and 6.1.1.4'
O 0.0106 0.0060 3.0485 13.2771 2.2868 5.7011 1.5463 0.3239 0.8670 32.9089 0.2508 'International Tables Vol C 4.2.6.8 and 6.1.1.4'
F 0.0171 0.0103 3.5392 10.2825 2.6412 4.2944 1.5170 0.2615 1.0243 26.1476 0.2776 'International Tables Vol C 4.2.6.8 and 6.1.1.4'
Na 0.0362 0.0249 4.7626 3.2850 3.1736 8.8422 1.2674 0.3136 1.1128 129.4240 0.6760 'International Tables Vol C 4.2.6.8 and 6.1.1.4'

loop_
_geom_angle_atom_site_label_1
_geom_angle_site_symmetry_1
_geom_angle_atom_site_label_2
_geom_angle_site_symmetry_2
_geom_angle_atom_site_label_3
_geom_angle_site_symmetry_3
_geom_angle
_geom_angle_publ_flag
C3 . C1 . C2 . 60.3(4) yes
C3 . C1 . N1 . 118.4(6) yes
C2 . C1 . N1 . 118.9(6) yes
C3 . C1 . H11 . 115.9 no
C2 . C1 . H11 . 116.0 no
N1 . C1 . H11 . 116.0 no
C1 . C3 . C2 . 60.7(4) yes
C1 . C3 . H31 . 119.9 no
C2 . C3 . H31 . 119.9 no
C1 . C3 . H32 . 119.9 no
C2 . C3 . H32 . 119.9 no
H31 . C3 . H32 . 109.5 no
C1 . C2 . C3 . 59.0(4) yes
C1 . C2 . H21 . 120.2 no
C3 . C2 . H21 . 120.2 no
C1 . C2 . H22 . 120.2 no
C3 . C2 . H22 . 120.2 no
H21 . C2 . H22 . 109.5 no
C9 . C4 . C17 . 120.5(5) yes
C9 . C4 . N1 . 118.3(5) yes
C17 . C4 . N1 . 121.1(5) yes
C6 . C5 . N1 . 124.6(6) yes
C6 . C5 . H51 . 117.7 no
N1 . C5 . H51 . 117.7 no
C5 . C6 . C7 . 116.3(5) yes
C5 . C6 . C8 . 119.5(5) yes
C7 . C6 . C8 . 124.1(5) yes
C6 . C7 . O1 . 117.9(6) yes
C6 . C7 . O2 . 117.6(6) yes
O1 . C7 . O2 . 124.5(6) yes
C6 . C8 . C9 . 115.6(5) yes
C6 . C8 . O3 . 124.9(6) yes
C9 . C8 . O3 . 119.6(6) yes
C8 . C9 . C4 . 122.2(5) yes
C8 . C9 . C10 . 119.4(5) yes
C4 . C9 . C10 . 118.5(5) yes
C9 . C10 . C11 . 120.5(5) yes
C9 . C10 . H101 . 119.8 no
C11 . C10 . H101 . 119.8 no
C10 . C11 . C12 . 122.7(5) yes
C10 . C11 . F1 . 119.0(5) yes
C12 . C11 . F1 . 118.2(5) yes
C11 . C12 . C17 . 116.4(5) yes
C11 . C12 . N2 . 119.4(5) yes
C17 . C12 . N2 . 124.1(5) yes
C14 . C13 . N2 . 109.8(5) yes
C14 . C13 . H131 . 109.4 no
N2 . C13 . H131 . 109.4 no
C14 . C13 . H132 . 109.4 no
N2 . C13 . H132 . 109.4 no
H131 . C13 . H132 . 109.5 no
C13 . C14 . N3 . 111.0(6) yes
C13 . C14 . H141 . 109.1 no
N3 . C14 . H141 . 109.0 no
C13 . C14 . H142 . 109.1 no
N3 . C14 . H142 . 109.1 no
H141 . C14 . H142 . 109.5 no
C16 . C15 . N3 . 109.9(6) yes
C16 . C15 . H151 . 109.4 no
N3 . C15 . H151 . 109.4 no
C16 . C15 . H152 . 109.4 no
N3 . C15 . H152 . 109.3 no
H151 . C15 . H152 . 109.5 no
C15 . C16 . N2 . 110.9(5) yes
C15 . C16 . H161 . 109.1 no
N2 . C16 . H161 . 109.1 no
C15 . C16 . H162 . 109.1 no
N2 . C16 . H162 . 109.1 no
H161 . C16 . H162 . 109.5 no
C4 . C17 . C12 . 121.4(5) yes
C4 . C17 . H171 . 119.3 no
C12 . C17 . H171 . 119.3 no
Na1 2_567 O2 . C7 . 135.3(5) yes
C7 . O2 . Na1 . 115.4(6) yes
Na1 2_567 O3 . C8 . 129.0(5) yes
C8 . O3 . Na1 . 130.2(5) yes
C1 . N1 . C4 . 119.2(5) yes
C1 . N1 . C5 . 120.9(5) yes
C4 . N1 . C5 . 119.9(5) yes
C13 . N2 . C16 . 110.6(5) yes
C13 . N2 . C12 . 116.3(5) yes
C16 . N2 . C12 . 115.8(5) yes
C15 . N3 . C14 . 108.5(5) yes
C15 . N3 . H311 . 109.7 no
C14 . N3 . H311 . 109.7 no
C15 . N3 . H312 . 109.7 no
C14 . N3 . H312 . 109.7 no
H311 . N3 . H312 . 109.5 no
O3 . Na1 . O3 2_567 144.7(3) yes
O3 . Na1 . O2 2_567 100.0(3) yes
O3 2_567 Na1 . O2 2_567 81.9(3) yes
O3 . Na1 . O2 . 69.5(3) yes
O3 2_567 Na1 . O2 . 90.2(3) yes
O2 2_567 Na1 . O2 . 148.0(3) yes
O3 . Na1 . O1000 . 110.6(4) yes
O3 2_567 Na1 . O1000 . 103.6(4) yes
O2 2_567 Na1 . O1000 . 99.6(4) yes
O2 . Na1 . O1000 . 112.4(4) yes
O3 . Na1 . O3 2_567 144.7(3) yes
O3 . Na1 . O2 2_567 100.0(3) yes
O3 2_567 Na1 . O2 2_567 81.9(3) yes
O3 . Na1 . O2 . 69.5(3) yes
O3 2_567 Na1 . O2 . 90.2(3) yes
O2 2_567 Na1 . O2 . 148.0(3) yes
O3 . Na1 . O1001 . 121.6(9) yes
O3 2_567 Na1 . O1001 . 72.8(9) yes
O2 2_567 Na1 . O1001 . 135.7(9) yes
O2 . Na1 . O1001 . 68.9(9) yes

loop_
_geom_bond_atom_site_label_1
_geom_bond_site_symmetry_1
_geom_bond_atom_site_label_2
_geom_bond_site_symmetry_2
_geom_bond_distance
_geom_bond_publ_flag
C1 . C2 . 1.504(9) yes
C1 . C3 . 1.477(8) yes
C1 . N1 . 1.460(8) yes
C1 . H11 . 0.950 no
C2 . C3 . 1.497(9) yes
C2 . H21 . 0.950 no
C2 . H22 . 0.950 no
C3 . H31 . 0.950 no
C3 . H32 . 0.950 no
C4 . C9 . 1.396(8) yes
C4 . C17 . 1.396(8) yes
C4 . N1 . 1.402(8) yes
C5 . C6 . 1.359(9) yes
C5 . N1 . 1.356(8) yes
C5 . H51 . 0.950 no
C6 . C7 . 1.503(8) yes
C6 . C8 . 1.438(8) yes
C7 . O1 . 1.259(8) yes
C7 . O2 . 1.257(8) yes
C8 . C9 . 1.461(8) yes
C8 . O3 . 1.270(8) yes
C9 . C10 . 1.390(8) yes
C10 . C11 . 1.356(8) yes
C10 . H101 . 0.950 no
C11 . C12 . 1.419(8) yes
C11 . F1 . 1.359(7) yes
C12 . C17 . 1.384(8) yes
C12 . N2 . 1.399(7) yes
C13 . C14 . 1.498(9) yes
C13 . N2 . 1.478(8) yes
C13 . H131 . 0.950 no
C13 . H132 . 0.950 no
C14 . N3 . 1.483(8) yes
C14 . H141 . 0.950 no
C14 . H142 . 0.950 no
C15 . C16 . 1.508(9) yes
C15 . N3 . 1.489(8) yes
C15 . H151 . 0.950 no
C15 . H152 . 0.950 no
C16 . N2 . 1.475(8) yes
C16 . H161 . 0.950 no
C16 . H162 . 0.950 no
C17 . H171 . 0.950 no
O2 . Na1 2_567 2.114(9) yes
O2 . Na1 . 2.608(10) yes
O3 . Na1 2_567 2.205(8) yes
O3 . Na1 . 2.346(9) yes
N3 . H311 . 0.880 no
N3 . H312 . 0.880 no
Na1 . O1000 . 2.141(12) yes
Na1 . O1001 . 2.11(3) yes
